data_7018907
loop_
_publ_author_name
'Rivers, Joseph H.'
'Depue Anderson, Lauren J.'
'Starr, Cotton M. N.'
'Jones, Richard A.'

_publ_section_title
;
 Rhodium pyrazolate complexes as potential CVD precursors.
;
_journal_issue 17
_journal_name_full 'Dalton transactions (Cambridge, England : 2003)'
_journal_page_first 5401
_journal_page_last 5408
_journal_paper_doi 10.1039/c2dt12450e
_journal_volume 41
_journal_year 2012
_chemical_formula_moiety 'C17 H37 Cl F6 N2 P4 Rh2'
_chemical_formula_sum 'C17 H37 Cl F6 N2 P4 Rh2'
_chemical_formula_weight 748.64
_chemical_name_systematic
;
(\m2-3,5-bis(trifluoromethyl)pyrazolato)-(\m2-chloro)-tetra(trimethylphosphine)-dirhodiumrhodium(i)

;
_space_group_IT_number 14
_symmetry_cell_setting monoclinic
_symmetry_space_group_name_Hall '-P 2ybc'
_symmetry_space_group_name_H-M 'P 1 21/c 1'
_atom_sites_solution_hydrogens geom
_atom_sites_solution_primary direct
_atom_sites_solution_secondary difmap
_audit_creation_method SHELXL-97
_cell_angle_alpha 90.00
_cell_angle_beta 104.98(3)
_cell_angle_gamma 90.00
_cell_formula_units_Z 4
_cell_length_a 13.489(3)
_cell_length_b 10.512(2)
_cell_length_c 21.222(4)
_cell_measurement_reflns_used 19935
_cell_measurement_temperature 123(2)
_cell_measurement_theta_max 27.52
_cell_measurement_theta_min 3.13
_cell_volume 2906.9(11)
_computing_cell_refinement 'CrystalClear (Rigaku, 2008)'
_computing_data_collection 'CrystalClear (Rigaku, 2008)'
_computing_data_reduction 'CrystalClear (Rigaku, 2008)'
_computing_molecular_graphics 'Ortep-3 for Windows (Farrugia, 1999)'
_computing_publication_material 'CIFTAB (Sheldrick, 1998)'
_computing_structure_refinement 'SHELXL-97 (Sheldrick, 2008)'
_computing_structure_solution 'SIR97 (Altomare et al., 1999)'
_diffrn_ambient_temperature 123(2)
_diffrn_detector_area_resol_mean 28.5714
_diffrn_measured_fraction_theta_full 0.982
_diffrn_measured_fraction_theta_max 0.982
_diffrn_measurement_device_type 'Rigaku AFC-12 with Saturn 724+CCD'
_diffrn_measurement_method \w-scan
_diffrn_radiation_monochromator graphite
_diffrn_radiation_source 'fine-focus sealed tube'
_diffrn_radiation_type MoK\a
_diffrn_radiation_wavelength 0.71073
_diffrn_reflns_av_R_equivalents 0.0532
_diffrn_reflns_av_sigmaI/netI 0.0475
_diffrn_reflns_limit_h_max 17
_diffrn_reflns_limit_h_min -16
_diffrn_reflns_limit_k_max 13
_diffrn_reflns_limit_k_min -13
_diffrn_reflns_limit_l_max 27
_diffrn_reflns_limit_l_min -27
_diffrn_reflns_number 28378
_diffrn_reflns_theta_full 27.48
_diffrn_reflns_theta_max 27.48
_diffrn_reflns_theta_min 3.13
_exptl_absorpt_coefficient_mu 1.495
_exptl_absorpt_correction_T_max 0.870
_exptl_absorpt_correction_T_min 0.621
_exptl_absorpt_correction_type multi-scan
_exptl_absorpt_process_details
;
(<i>ABSCOR</i>; Higashi, 1995)

;
_exptl_crystal_colour orange
_exptl_crystal_density_diffrn 1.711
_exptl_crystal_density_method 'not measured'
_exptl_crystal_description prism
_exptl_crystal_F_000 1496
_exptl_crystal_size_max 0.104
_exptl_crystal_size_mid 0.100
_exptl_crystal_size_min 0.096
_refine_diff_density_max 0.778
_refine_diff_density_min -0.633
_refine_diff_density_rms 0.124
_refine_ls_extinction_method none
_refine_ls_goodness_of_fit_ref 1.022
_refine_ls_hydrogen_treatment constr
_refine_ls_matrix_type full
_refine_ls_number_parameters 301
_refine_ls_number_reflns 6560
_refine_ls_number_restraints 0
_refine_ls_restrained_S_all 1.022
_refine_ls_R_factor_all 0.0543
_refine_ls_R_factor_gt 0.0364
_refine_ls_shift/su_max 0.001
_refine_ls_shift/su_mean 0.000
_refine_ls_structure_factor_coef Fsqd
_refine_ls_weighting_details 'calc w=1/[\s^2^(Fo^2^)+(0.0350P)^2^+3.1247P] where P=(Fo^2^+2Fc^2^)/3'
_refine_ls_weighting_scheme calc
_refine_ls_wR_factor_gt 0.0751
_refine_ls_wR_factor_ref 0.0817
_reflns_number_gt 5138
_reflns_number_total 6560
_reflns_threshold_expression >2sigma(I)
_cod_data_source_file c2dt12450e.txt
_cod_data_source_block Rh2PzClP4
_cod_original_cell_volume 2906.9(10)
_cod_original_sg_symbol_H-M P21/c
_cod_database_code 7018907

loop_
_symmetry_equiv_pos_as_xyz
'x, y, z'
'-x, y+1/2, -z+1/2'
'-x, -y, -z'
'x, -y-1/2, z-1/2'

loop_
_atom_site_label
_atom_site_type_symbol
_atom_site_fract_x
_atom_site_fract_y
_atom_site_fract_z
_atom_site_U_iso_or_equiv
_atom_site_adp_type
_atom_site_occupancy
_atom_site_symmetry_multiplicity
_atom_site_calc_flag
_atom_site_refinement_flags
Rh1 Rh 0.310105(19) 0.95996(2) 0.396676(12) 0.01463(8) Uani 1 1 d .
Rh2 Rh 0.28144(2) 0.94999(2) 0.249403(12) 0.01528(8) Uani 1 1 d .
P1 P 0.39179(7) 1.14306(8) 0.42600(4) 0.01736(19) Uani 1 1 d .
P2 P 0.18650(7) 1.00643(9) 0.44244(4) 0.0196(2) Uani 1 1 d .
P3 P 0.36607(7) 1.07584(9) 0.19763(5) 0.0208(2) Uani 1 1 d .
P4 P 0.13009(7) 1.01086(9) 0.19210(5) 0.0208(2) Uani 1 1 d .
Cl1 Cl 0.43480(6) 0.89983(8) 0.33597(4) 0.01834(18) Uani 1 1 d .
N1 N 0.2451(2) 0.7843(3) 0.35552(13) 0.0161(6) Uani 1 1 d .
N2 N 0.2275(2) 0.7875(3) 0.28958(14) 0.0175(6) Uani 1 1 d .
F1 F 0.24476(19) 0.6978(2) 0.48329(11) 0.0377(6) Uani 1 1 d .
F2 F 0.22385(19) 0.5056(2) 0.44672(11) 0.0393(6) Uani 1 1 d .
F3 F 0.37146(18) 0.5938(3) 0.46560(11) 0.0408(6) Uani 1 1 d .
F4 F 0.11713(18) 0.6786(3) 0.15816(12) 0.0487(7) Uani 1 1 d .
F5 F 0.27745(19) 0.6689(3) 0.17270(12) 0.0463(7) Uani 1 1 d .
F6 F 0.1962(2) 0.5055(2) 0.19073(12) 0.0549(8) Uani 1 1 d .
C1 C 0.5292(3) 1.1425(3) 0.43260(18) 0.0229(8) Uani 1 1 d .
H1A H 0.5419 1.1030 0.3936 0.034 Uiso 1 1 calc R
H1B H 0.5647 1.0940 0.4713 0.034 Uiso 1 1 calc R
H1C H 0.5548 1.2301 0.4364 0.034 Uiso 1 1 calc R
C2 C 0.3950(3) 1.2257(4) 0.50207(17) 0.0255(8) Uani 1 1 d .
H2A H 0.4324 1.3061 0.5035 0.038 Uiso 1 1 calc R
H2B H 0.4298 1.1723 0.5391 0.038 Uiso 1 1 calc R
H2C H 0.3248 1.2431 0.5045 0.038 Uiso 1 1 calc R
C3 C 0.3458(3) 1.2683(4) 0.36566(18) 0.0258(8) Uani 1 1 d .
H3A H 0.2738 1.2874 0.3635 0.039 Uiso 1 1 calc R
H3B H 0.3514 1.2394 0.3228 0.039 Uiso 1 1 calc R
H3C H 0.3873 1.3450 0.3784 0.039 Uiso 1 1 calc R
C4 C 0.2117(3) 0.9963(4) 0.53119(18) 0.0276(9) Uani 1 1 d .
H4A H 0.2679 1.0542 0.5515 0.041 Uiso 1 1 calc R
H4B H 0.2310 0.9090 0.5453 0.041 Uiso 1 1 calc R
H4C H 0.1498 1.0204 0.5444 0.041 Uiso 1 1 calc R
C5 C 0.0718(3) 0.9062(4) 0.4173(2) 0.0318(9) Uani 1 1 d .
H5A H 0.0903 0.8174 0.4286 0.048 Uiso 1 1 calc R
H5B H 0.0430 0.9136 0.3701 0.048 Uiso 1 1 calc R
H5C H 0.0207 0.9341 0.4399 0.048 Uiso 1 1 calc R
C6 C 0.1240(3) 1.1625(4) 0.42598(19) 0.0291(9) Uani 1 1 d .
H6A H 0.0677 1.1677 0.4473 0.044 Uiso 1 1 calc R
H6B H 0.0967 1.1736 0.3788 0.044 Uiso 1 1 calc R
H6C H 0.1742 1.2296 0.4431 0.044 Uiso 1 1 calc R
C7 C 0.4989(3) 1.1099(4) 0.2394(2) 0.0343(10) Uani 1 1 d .
H7A H 0.5351 1.0301 0.2539 0.051 Uiso 1 1 calc R
H7B H 0.5012 1.1643 0.2772 0.051 Uiso 1 1 calc R
H7C H 0.5320 1.1537 0.2095 0.051 Uiso 1 1 calc R
C8 C 0.3841(4) 0.9947(4) 0.1254(2) 0.0408(11) Uani 1 1 d .
H8A H 0.4299 1.0450 0.1061 0.061 Uiso 1 1 calc R
H8B H 0.3176 0.9846 0.0935 0.061 Uiso 1 1 calc R
H8C H 0.4145 0.9107 0.1378 0.061 Uiso 1 1 calc R
C9 C 0.3230(3) 1.2331(4) 0.16524(19) 0.0287(9) Uani 1 1 d .
H9A H 0.3105 1.2865 0.2003 0.043 Uiso 1 1 calc R
H9B H 0.2594 1.2248 0.1305 0.043 Uiso 1 1 calc R
H9C H 0.3760 1.2725 0.1476 0.043 Uiso 1 1 calc R
C10 C 0.0245(3) 0.9249(4) 0.2115(2) 0.0331(10) Uani 1 1 d .
H10A H -0.0409 0.9575 0.1846 0.050 Uiso 1 1 calc R
H10B H 0.0272 0.9369 0.2577 0.050 Uiso 1 1 calc R
H10C H 0.0303 0.8341 0.2026 0.050 Uiso 1 1 calc R
C11 C 0.0927(3) 1.1732(4) 0.2081(2) 0.0336(10) Uani 1 1 d .
H11A H 0.0194 1.1854 0.1875 0.050 Uiso 1 1 calc R
H11B H 0.1327 1.2345 0.1901 0.050 Uiso 1 1 calc R
H11C H 0.1059 1.1863 0.2553 0.050 Uiso 1 1 calc R
C12 C 0.0920(3) 1.0053(5) 0.1030(2) 0.0388(11) Uani 1 1 d .
H12A H 0.1022 0.9190 0.0884 0.058 Uiso 1 1 calc R
H12B H 0.1339 1.0652 0.0857 0.058 Uiso 1 1 calc R
H12C H 0.0194 1.0286 0.0873 0.058 Uiso 1 1 calc R
C13 C 0.2706(3) 0.6172(3) 0.44156(18) 0.0240(8) Uani 1 1 d .
C14 C 0.2451(3) 0.6610(3) 0.37299(17) 0.0194(7) Uani 1 1 d .
C15 C 0.2273(3) 0.5816(3) 0.31877(18) 0.0212(8) Uani 1 1 d .
H15 H 0.2230 0.4914 0.3173 0.025 Uiso 1 1 calc R
C16 C 0.2172(3) 0.6662(3) 0.26762(17) 0.0194(7) Uani 1 1 d .
C17 C 0.2024(3) 0.6311(3) 0.19803(17) 0.0219(8) Uani 1 1 d .

loop_
_atom_site_aniso_label
_atom_site_aniso_U_11
_atom_site_aniso_U_22
_atom_site_aniso_U_33
_atom_site_aniso_U_23
_atom_site_aniso_U_13
_atom_site_aniso_U_12
Rh1 0.01657(15) 0.01453(13) 0.01354(14) -0.00024(10) 0.00524(11) 0.00060(10)
Rh2 0.01682(15) 0.01545(13) 0.01424(14) 0.00148(10) 0.00519(11) 0.00060(11)
P1 0.0198(5) 0.0156(4) 0.0160(4) -0.0004(3) 0.0035(4) 0.0005(4)
P2 0.0183(5) 0.0250(5) 0.0173(5) -0.0009(4) 0.0075(4) 0.0023(4)
P3 0.0232(5) 0.0216(5) 0.0199(5) 0.0042(4) 0.0097(4) 0.0002(4)
P4 0.0203(5) 0.0217(5) 0.0199(5) 0.0039(4) 0.0041(4) 0.0019(4)
Cl1 0.0178(4) 0.0205(4) 0.0174(4) -0.0001(3) 0.0058(3) 0.0028(3)
N1 0.0202(15) 0.0145(14) 0.0139(14) 0.0027(11) 0.0048(12) 0.0006(12)
N2 0.0194(15) 0.0165(14) 0.0165(15) 0.0006(11) 0.0042(12) -0.0016(12)
F1 0.0630(16) 0.0300(13) 0.0233(12) 0.0049(10) 0.0170(12) 0.0083(12)
F2 0.0569(16) 0.0293(13) 0.0295(13) 0.0093(10) 0.0074(12) -0.0155(12)
F3 0.0320(14) 0.0577(17) 0.0286(13) 0.0138(12) 0.0004(11) 0.0045(12)
F4 0.0334(14) 0.075(2) 0.0291(14) -0.0160(13) -0.0065(11) 0.0197(14)
F5 0.0448(15) 0.0710(19) 0.0290(14) -0.0174(13) 0.0201(12) -0.0181(14)
F6 0.110(2) 0.0212(13) 0.0318(14) -0.0091(10) 0.0147(15) -0.0024(14)
C1 0.025(2) 0.0217(19) 0.0210(19) 0.0004(14) 0.0041(16) -0.0025(15)
C2 0.028(2) 0.028(2) 0.0202(19) -0.0049(15) 0.0050(16) 0.0001(17)
C3 0.030(2) 0.0221(19) 0.024(2) 0.0042(15) 0.0043(17) 0.0017(16)
C4 0.025(2) 0.040(2) 0.0199(19) 0.0016(17) 0.0098(16) 0.0047(18)
C5 0.025(2) 0.037(2) 0.036(2) -0.0060(19) 0.0136(18) -0.0061(18)
C6 0.025(2) 0.035(2) 0.028(2) 0.0002(17) 0.0079(17) 0.0075(17)
C7 0.025(2) 0.038(2) 0.041(3) 0.0156(19) 0.0109(19) -0.0026(18)
C8 0.055(3) 0.039(2) 0.037(3) -0.003(2) 0.029(2) -0.005(2)
C9 0.030(2) 0.027(2) 0.029(2) 0.0094(16) 0.0084(18) -0.0026(17)
C10 0.020(2) 0.035(2) 0.045(3) 0.0102(19) 0.0090(19) 0.0015(17)
C11 0.032(2) 0.027(2) 0.043(3) 0.0045(18) 0.011(2) 0.0078(18)
C12 0.031(2) 0.056(3) 0.025(2) 0.004(2) 0.0004(19) -0.007(2)
C13 0.032(2) 0.0169(18) 0.023(2) 0.0016(14) 0.0076(17) -0.0040(16)
C14 0.0175(18) 0.0190(18) 0.0218(19) 0.0017(14) 0.0053(15) -0.0006(14)
C15 0.0212(19) 0.0152(17) 0.026(2) 0.0004(14) 0.0043(16) -0.0004(14)
C16 0.0197(19) 0.0168(17) 0.0216(19) -0.0024(14) 0.0048(15) 0.0001(14)
C17 0.023(2) 0.0213(18) 0.0188(18) -0.0034(14) 0.0016(16) 0.0001(15)

loop_
_atom_type_symbol
_atom_type_description
_atom_type_scat_dispersion_real
_atom_type_scat_dispersion_imag
_atom_type_scat_source
C C 0.0033 0.0016 'International Tables Vol C Tables 4.2.6.8 and 6.1.1.4'
H H 0.0000 0.0000 'International Tables Vol C Tables 4.2.6.8 and 6.1.1.4'
N N 0.0061 0.0033 'International Tables Vol C Tables 4.2.6.8 and 6.1.1.4'
F F 0.0171 0.0103 'International Tables Vol C Tables 4.2.6.8 and 6.1.1.4'
P P 0.1023 0.0942 'International Tables Vol C Tables 4.2.6.8 and 6.1.1.4'
Rh Rh -1.1178 0.9187 'International Tables Vol C Tables 4.2.6.8 and 6.1.1.4'
Cl Cl 0.1484 0.1585 'International Tables Vol C Tables 4.2.6.8 and 6.1.1.4'

loop_
_geom_angle_atom_site_label_1
_geom_angle_atom_site_label_2
_geom_angle_atom_site_label_3
_geom_angle
N1 Rh1 P2 95.45(8)
N1 Rh1 P1 170.15(8)
P2 Rh1 P1 93.54(4)
N1 Rh1 Cl1 80.04(8)
P2 Rh1 Cl1 174.15(3)
P1 Rh1 Cl1 90.72(3)
N2 Rh2 P4 95.25(8)
N2 Rh2 P3 162.71(8)
P4 Rh2 P3 94.37(4)
N2 Rh2 Cl1 80.53(8)
P4 Rh2 Cl1 165.85(3)
P3 Rh2 Cl1 93.27(4)
C1 P1 C2 98.18(17)
C1 P1 C3 102.16(17)
C2 P1 C3 101.73(18)
C1 P1 Rh1 116.03(12)
C2 P1 Rh1 123.81(13)
C3 P1 Rh1 111.87(13)
C4 P2 C5 100.61(19)
C4 P2 C6 101.64(18)
C5 P2 C6 98.42(19)
C4 P2 Rh1 118.92(13)
C5 P2 Rh1 115.16(14)
C6 P2 Rh1 118.65(13)
C7 P3 C8 100.0(2)
C7 P3 C9 100.51(19)
C8 P3 C9 101.9(2)
C7 P3 Rh2 116.45(13)
C8 P3 Rh2 109.57(15)
C9 P3 Rh2 124.93(13)
C10 P4 C12 101.0(2)
C10 P4 C11 98.7(2)
C12 P4 C11 101.8(2)
C10 P4 Rh2 113.70(14)
C12 P4 Rh2 122.60(15)
C11 P4 Rh2 115.55(14)
Rh2 Cl1 Rh1 77.11(3)
C14 N1 N2 107.1(3)
C14 N1 Rh1 138.5(2)
N2 N1 Rh1 110.17(19)
C16 N2 N1 107.9(3)
C16 N2 Rh2 129.6(2)
N1 N2 Rh2 116.6(2)
P1 C1 H1A 109.5
P1 C1 H1B 109.5
H1A C1 H1B 109.5
P1 C1 H1C 109.5
H1A C1 H1C 109.5
H1B C1 H1C 109.5
P1 C2 H2A 109.5
P1 C2 H2B 109.5
H2A C2 H2B 109.5
P1 C2 H2C 109.5
H2A C2 H2C 109.5
H2B C2 H2C 109.5
P1 C3 H3A 109.5
P1 C3 H3B 109.5
H3A C3 H3B 109.5
P1 C3 H3C 109.5
H3A C3 H3C 109.5
H3B C3 H3C 109.5
P2 C4 H4A 109.5
P2 C4 H4B 109.5
H4A C4 H4B 109.5
P2 C4 H4C 109.5
H4A C4 H4C 109.5
H4B C4 H4C 109.5
P2 C5 H5A 109.5
P2 C5 H5B 109.5
H5A C5 H5B 109.5
P2 C5 H5C 109.5
H5A C5 H5C 109.5
H5B C5 H5C 109.5
P2 C6 H6A 109.5
P2 C6 H6B 109.5
H6A C6 H6B 109.5
P2 C6 H6C 109.5
H6A C6 H6C 109.5
H6B C6 H6C 109.5
P3 C7 H7A 109.5
P3 C7 H7B 109.5
H7A C7 H7B 109.5
P3 C7 H7C 109.5
H7A C7 H7C 109.5
H7B C7 H7C 109.5
P3 C8 H8A 109.5
P3 C8 H8B 109.5
H8A C8 H8B 109.5
P3 C8 H8C 109.5
H8A C8 H8C 109.5
H8B C8 H8C 109.5
P3 C9 H9A 109.5
P3 C9 H9B 109.5
H9A C9 H9B 109.5
P3 C9 H9C 109.5
H9A C9 H9C 109.5
H9B C9 H9C 109.5
P4 C10 H10A 109.5
P4 C10 H10B 109.5
H10A C10 H10B 109.5
P4 C10 H10C 109.5
H10A C10 H10C 109.5
H10B C10 H10C 109.5
P4 C11 H11A 109.5
P4 C11 H11B 109.5
H11A C11 H11B 109.5
P4 C11 H11C 109.5
H11A C11 H11C 109.5
H11B C11 H11C 109.5
P4 C12 H12A 109.5
P4 C12 H12B 109.5
H12A C12 H12B 109.5
P4 C12 H12C 109.5
H12A C12 H12C 109.5
H12B C12 H12C 109.5
F1 C13 F3 106.0(3)
F1 C13 F2 106.9(3)
F3 C13 F2 104.9(3)
F1 C13 C14 114.9(3)
F3 C13 C14 112.6(3)
F2 C13 C14 110.9(3)
N1 C14 C15 111.2(3)
N1 C14 C13 123.6(3)
C15 C14 C13 125.0(3)
C16 C15 C14 103.0(3)
C16 C15 H15 128.5
C14 C15 H15 128.5
N2 C16 C15 110.8(3)
N2 C16 C17 123.5(3)
C15 C16 C17 125.6(3)
F5 C17 F6 106.4(3)
F5 C17 F4 104.7(3)
F6 C17 F4 106.3(3)
F5 C17 C16 114.1(3)
F6 C17 C16 110.5(3)
F4 C17 C16 114.2(3)

loop_
_geom_bond_atom_site_label_1
_geom_bond_atom_site_label_2
_geom_bond_distance
Rh1 N1 2.132(3)
Rh1 P2 2.1907(10)
Rh1 P1 2.2252(10)
Rh1 Cl1 2.4513(10)
Rh2 N2 2.120(3)
Rh2 P4 2.1846(12)
Rh2 P3 2.2155(10)
Rh2 Cl1 2.4428(12)
P1 C1 1.822(4)
P1 C2 1.824(4)
P1 C3 1.829(4)
P2 C4 1.828(4)
P2 C5 1.834(4)
P2 C6 1.837(4)
P3 C7 1.817(4)
P3 C8 1.825(4)
P3 C9 1.827(4)
P4 C10 1.821(4)
P4 C12 1.827(4)
P4 C11 1.836(4)
N1 C14 1.348(4)
N1 N2 1.358(4)
N2 C16 1.352(4)
F1 C13 1.335(4)
F2 C13 1.350(4)
F3 C13 1.347(4)
F4 C17 1.336(4)
F5 C17 1.325(4)
F6 C17 1.330(4)
C1 H1A 0.9800
C1 H1B 0.9800
C1 H1C 0.9800
C2 H2A 0.9800
C2 H2B 0.9800
C2 H2C 0.9800
C3 H3A 0.9800
C3 H3B 0.9800
C3 H3C 0.9800
C4 H4A 0.9800
C4 H4B 0.9800
C4 H4C 0.9800
C5 H5A 0.9800
C5 H5B 0.9800
C5 H5C 0.9800
C6 H6A 0.9800
C6 H6B 0.9800
C6 H6C 0.9800
C7 H7A 0.9800
C7 H7B 0.9800
C7 H7C 0.9800
C8 H8A 0.9800
C8 H8B 0.9800
C8 H8C 0.9800
C9 H9A 0.9800
C9 H9B 0.9800
C9 H9C 0.9800
C10 H10A 0.9800
C10 H10B 0.9800
C10 H10C 0.9800
C11 H11A 0.9800
C11 H11B 0.9800
C11 H11C 0.9800
C12 H12A 0.9800
C12 H12B 0.9800
C12 H12C 0.9800
C13 C14 1.480(5)
C14 C15 1.391(5)
C15 C16 1.382(5)
C15 H15 0.9500
C16 C17 1.485(5)
